data_2009849
loop_
_publ_author_name
'Ehlert, M.K.'
'Rettig, S.J.'
'Storr, A.'
'Thompson, R.C.'
'Trotter, J.'

_publ_section_title \m~4~-Oxo-hexakis(\m-3,5-dimethylpyrazolato-<i>N</i>,<i>N</i>')tetracobalt(II)
_journal_issue 7
_journal_name_full 'Acta Crystallographica Section C'
_journal_page_first 1023
_journal_page_last 1026
_journal_paper_doi 10.1107/S010827019301337X
_journal_volume 50
_journal_year 1994
_chemical_formula_sum 'C30 H42 Co4 N12 O'
_chemical_formula_weight 822.47
_space_group_IT_number 2
_space_group_name_Hall '-P 1'
_space_group_name_H-M_alt 'P -1'
_symmetry_cell_setting triclinic
_symmetry_space_group_name_Hall '-P 1'
_symmetry_space_group_name_H-M 'P -1'
_atom_type_scat_source IntTabIV
_cell_angle_alpha 103.143(9)
_cell_angle_beta 118.462(9)
_cell_angle_gamma 77.154(9)
_cell_formula_units_Z 2
_cell_length_a 12.270(2)
_cell_length_b 14.7850(10)
_cell_length_c 11.970(2)
_cell_measurement_reflns_used 25
_cell_measurement_temperature 294
_cell_measurement_theta_max 54.0
_cell_measurement_theta_min 39.5
_cell_volume 1842.5(5)
_diffrn_measurement_device 'Rigaku AFC-6S'
_diffrn_measurement_method \w/2\q
_diffrn_radiation_type CuK\a
_diffrn_radiation_wavelength 1.54178
_diffrn_reflns_av_R_equivalents 0.029
_diffrn_reflns_limit_h_max 15
_diffrn_reflns_limit_h_min 0
_diffrn_reflns_limit_k_max 18
_diffrn_reflns_limit_k_min -18
_diffrn_reflns_limit_l_max 12
_diffrn_reflns_limit_l_min -12
_diffrn_reflns_number 7891
_diffrn_reflns_theta_max 77.5
_diffrn_standards_decay_% negligible
_diffrn_standards_interval_count 200
_diffrn_standards_number 3
_exptl_absorpt_coefficient_mu 1.491
_exptl_absorpt_correction_T_max '1.00 (relative)'
_exptl_absorpt_correction_T_min 0.57
_exptl_absorpt_correction_type empirical
_exptl_crystal_colour blue-purple
_exptl_crystal_density_diffrn 1.482
_exptl_crystal_description prism
_exptl_crystal_size_max 0.30
_exptl_crystal_size_mid 0.12
_exptl_crystal_size_min 0.08
_refine_diff_density_max 0.34
_refine_diff_density_min -0.36
_refine_ls_extinction_coef 1.49E-6(7)
_refine_ls_extinction_method 'secondary, Zachariasen type (1963)'
_refine_ls_goodness_of_fit_obs 1.97
_refine_ls_hydrogen_treatment noref
_refine_ls_number_parameters 425
_refine_ls_number_reflns 4952
_refine_ls_R_factor_obs 0.034
_refine_ls_shift/esd_max 0.01
_refine_ls_structure_factor_coef F
_refine_ls_weighting_details 'w = 4F~o~^2^/\s^2^(F~o~^2^)'
_refine_ls_weighting_scheme calc
_refine_ls_wR_factor_obs 0.035
_reflns_number_observed 4952
_reflns_number_total 7521
_reflns_observed_criterion I>=3\s(I)
_cod_data_source_file cd1047.cif
_cod_data_source_block cd1047_structure_1_of_1
_cod_depositor_comments
;
The following automatic conversions were performed:

'_refine_ls_weighting_scheme' value '4F~o~^2^/\s^2^(F~o~^2^)' was
changed to 'calc'. New tag '_refine_ls_weighting_details' was
created. The value of the new tag was set to 'w =
4F~o~^2^/\s^2^(F~o~^2^)'.

Automatic conversion script
Id: cif_fix_values 3143 2015-03-26 13:38:13Z robertas 
;
_cod_original_cell_volume 1842.4(4)
_cod_original_formula_sum 'C30 H42 Co4 N12 O1'
_cod_database_code 2009849

loop_
_space_group_symop_id
_space_group_symop_operation_xyz
1 x,y,z
2 -x,-y,-z

loop_
_atom_site_label
_atom_site_fract_x
_atom_site_fract_y
_atom_site_fract_z
Co(1) .53196(5) .24038(4) .66342(5)
Co(2) .24761(5) .25656(4) .45631(5)
Co(3) .32039(5) .25714(4) .75194(5)
Co(4) .34998(5) .43101(3) .66234(5)
O(1) .3621(2) .2945(2) .6333(2)
N(1) .4901(3) .1564(2) .4959(3)
N(2) .3706(3) .1775(2) .3983(3)
N(3) .5817(3) .1833(2) .8197(3)
N(4) .4867(3) .1843(2) .8525(3)
N(5) .5972(3) .3587(2) .6836(3)
N(6) .5134(3) .4408(2) .6719(3)
N(7) .1955(3) .4555(2) .5021(3)
N(8) .1640(3) .3817(2) .4011(3)
N(9) .3297(3) .4543(2) .8222(3)
N(10) .2900(3) .3827(2) .8464(3)
N(11) .1449(3) .1896(2) .4940(3)
N(12) .1769(3) .1896(2) .6224(3)
C(1) .5515(4) .0871(3) .4448(4)
C(2) .4742(4) .0623(3) .3156(4)
C(3) .3628(4) .1207(3) .2904(4)
C(4) .6817(4) .0456(3) .5256(5)
C(5) .2478(5) .1267(3) .1668(4)
C(6) .6878(4) .1417(3) .9085(4)
C(7) .6632(4) .1158(3) .9970(4)
C(8) .5376(4) .1441(3) .9605(4)
C(9) .8100(4) .1329(4) .9044(5)
C(10) .4613(5) .1370(4) 1.0234(5)
C(11) .7015(4) .3797(3) .6896(4)
C(12) .6857(4) .4743(3) .6823(4)
C(13) .5677(4) .5099(3) .6711(4)
C(14) .8102(4) .3074(4) .7021(5)
C(15) .5013(4) .6073(3) .6583(4)
C(16) .1112(4) .5309(3) .4604(4)
C(17) .0266(4) .5077(3) .3349(4)
C(18) .0617(3) .4139(3) .3005(4)
C(19) .1173(4) .6217(3) .5476(5)
C(20) .0054(4) .3533(3) .1746(5)
C(21) .3314(3) .5291(3) .9113(4)
C(22) .2930(4) .5080(3) .9924(4)
C(23) .2668(4) .4169(3) .9485(4)
C(24) .3738(4) .6173(3) .9141(4)
C(25) .2161(4) .3596(3) .9967(5)
C(26) .0436(4) .1452(3) .4222(4)
C(27) .0081(4) .1163(3) .5006(5)
C(28) .0939(4) .1453(3) .6249(5)
C(29) -.0152(5) .1333(4) .2796(5)
C(30) .1023(5) .1300(4) .7477(6)
H(1) .4944 .0136 .2549
H(2) .6827 .0181 .5933
H(3) .7114 -.0031 .4720
H(4) .7365 .0947 .5646
H(5) .2312 .1891 .1423
H(6) .2592 .0791 .1001
H(7) .1769 .1160 .1765
H(8) .7229 .0839 1.0709
H(9) .8760 .1000 .9745
H(10) .8033 .0974 .8220
H(11) .8304 .1955 .9139
H(12) .4275 .2000 1.0501
H(13) .3921 .1014 .9627
H(14) .5137 .1048 1.0988
H(15) .7464 .5090 .6847
H(16) .8408 .2801 .7808
H(17) .7849 .2582 .6278
H(18) .8769 .3362 .7062
H(19) .4972 .6273 .5836
H(20) .4163 .6091 .6469
H(21) .5466 .6495 .7359
H(22) -.0443 .5492 .2805
H(23) .1472 .6664 .5228
H(23B) .2009 .6402 .5843
H(24) .1749 .6114 .6363
H(24B) .1002 .6144 .6169
H(25) .0338 .6469 .5409
H(25B) .0548 .6701 .4988
H(26) -.0689 .3889 .1144
H(26B) .0046 .3815 .1076
H(27) .0665 .3326 .1403
H(27B) .0549 .2911 .1796
H(28) -.0186 .2984 .1864
H(28B) -.0805 .3473 .1538
H(29) .2857 .5492 1.0659
H(30) .3951 .6099 .8431
H(30B) .4344 .6019 .8788
H(31) .4477 .6301 .9958
H(31B) .4135 .6479 1.0030
H(32) .3065 .6695 .9054
H(32B) .3017 .6589 .8625
H(33) .2054 .3960 1.0710
H(34) .1351 .3427 .9286
H(35) .2746 .3024 1.0221
H(36) -.0625 .0825 .4740
H(37) -.0411 .1950 .2508
H(38) .0453 .0965 .2496
H(39) -.0885 .1006 .2443
H(40) .0328 .0976 .7294
H(40B) .1014 .0634 .7449
H(41) .1818 .0917 .7939
H(41B) .1802 .1495 .8193
H(42) .0979 .1906 .8007
H(42B) .0309 .1670 .7598

loop_
_geom_angle_atom_site_label_1
_geom_angle_atom_site_label_2
_geom_angle_atom_site_label_3
_geom_angle
_geom_angle_publ_flag
O(1) Co(1) N(1) 97.90(10) yes
O(1) Co(1) N(3) 98.40(10) yes
O(1) Co(1) N(5) 98.10(10) yes
N(1) Co(1) N(3) 118.50(10) yes
N(1) Co(1) N(5) 116.70(10) yes
N(3) Co(1) N(5) 118.90(10) yes
O(1) Co(2) N(2) 98.80(10) yes
O(1) Co(2) N(8) 100.20(10) yes
O(1) Co(2) N(11) 96.60(10) yes
N(2) Co(2) N(8) 122.10(10) yes
N(2) Co(2) N(11) 117.20(10) yes
N(8) Co(2) N(11) 114.10(10) yes
O(1) Co(3) N(4) 98.00(10) yes
O(1) Co(3) N(10) 100.00(10) yes
O(1) Co(3) N(12) 97.70(10) yes
N(4) Co(3) N(10) 113.20(10) yes
N(4) Co(3) N(12) 120.00(10) yes
N(10) Co(3) N(12) 120.30(10) yes
O(1) Co(4) N(6) 98.00(10) yes
O(1) Co(4) N(7) 97.60(10) yes
O(1) Co(4) N(9) 98.10(10) yes
Co(1) O(1) Co(4) 109.40(10) yes
Co(2) O(1) Co(3) 118.80(10) yes
Co(2) O(1) Co(4) 108.10(10) yes
Co(3) O(1) Co(4) 108.10(10) yes
Co(1) N(1) N(2) 115.6(2) yes
Co(1) N(1) C(1) 136.6(3) no
N(2) N(1) C(1) 107.4(3) no
Co(2) N(2) N(1) 115.3(2) yes
Co(2) N(2) C(3) 135.1(3) no
N(1) N(2) C(3) 107.6(3) no
Co(1) N(3) N(4) 116.2(2) yes
Co(1) N(3) C(6) 137.0(3) no
N(4) N(3) C(6) 106.8(3) no
Co(3) N(4) N(3) 116.6(2) yes
Co(3) N(4) C(8) 134.8(3) no
N(3) N(4) C(8) 107.9(3) no
Co(1) N(5) N(6) 116.5(2) yes
Co(1) N(5) C(11) 135.3(3) no
N(6) N(5) C(11) 107.4(3) no
Co(4) N(6) N(5) 116.4(2) yes
Co(4) N(6) C(13) 135.6(3) no
N(6) Co(4) N(7) 118.40(10) yes
N(6) Co(4) N(9) 119.90(10) yes
N(7) Co(4) N(9) 116.20(10) yes
Co(1) O(1) Co(2) 109.30(10) yes
Co(1) O(1) Co(3) 110.10(10) yes
Co(2) N(8) C(18) 136.2(3) no
N(7) N(8) C(18) 107.8(3) no
Co(4) N(9) N(10) 116.8(2) yes
Co(4) N(9) C(21) 135.1(3) no
N(10) N(9) C(21) 107.6(3) no
Co(3) N(10) N(9) 113.3(2) yes
Co(3) N(10) C(23) 137.6(3) no
N(9) N(10) C(23) 107.2(3) no
Co(2) N(11) N(12) 117.5(2) yes
Co(2) N(11) C(26) 134.9(3) no
N(12) N(11) C(26) 107.6(3) no
Co(3) N(12) N(11) 116.3(2) yes
N(11) N(12) C(28) 107.4(3) no
N(1) C(1) C(2) 109.7(4) no
N(1) C(1) C(4) 121.0(4) no
C(2) C(1) C(4) 129.2(4) no
C(1) C(2) C(3) 105.4(3) no
N(2) C(3) C(2) 109.8(4) no
N(2) C(3) C(5) 121.4(4) no
C(2) C(3) C(5) 128.8(4) no
N(3) C(6) C(7) 110.0(4) no
N(5) N(6) C(13) 108.1(3) no
Co(4) N(7) N(8) 117.1(2) yes
Co(4) N(7) C(16) 135.3(3) no
N(8) N(7) C(16) 107.5(3) no
Co(2) N(8) N(7) 113.3(2) yes
N(4) C(8) C(10) 121.4(4) no
C(7) C(8) C(10) 129.2(4) no
N(5) C(11) C(12) 109.0(3) no
N(5) C(11) C(14) 121.5(4) no
C(12) C(11) C(14) 129.5(4) no
C(11) C(12) C(13) 106.2(3) no
N(6) C(13) C(12) 109.2(3) no
N(6) C(13) C(15) 121.4(3) no
C(12) C(13) C(15) 129.3(4) no
N(7) C(16) C(17) 109.5(3) no
N(7) C(16) C(19) 120.8(4) no
C(17) C(16) C(19) 129.7(4) no
N(8) C(18) C(17) 109.0(4) no
N(8) C(18) C(20) 121.7(3) no
C(17) C(18) C(20) 129.2(4) no
N(9) C(21) C(22) 109.7(3) no
N(9) C(21) C(24) 120.9(3) no
C(22) C(21) C(24) 129.4(3) no
C(21) C(22) C(23) 105.8(3) no
N(10) C(23) C(22) 109.8(3) no
N(10) C(23) C(22) 109.8(3) no
N(10) C(23) C(25) 121.3(4) no
N(3) C(6) C(9) 120.6(4) no
C(7) C(6) C(9) 129.4(4) no
C(6) C(7) C(8) 105.9(4) no
N(4) C(8) C(7) 109.4(4) no
C(26) C(27) C(28) 105.3(4) no
N(12) C(28) C(30) 121.9(4) no
C(22) C(23) C(25) 128.9(4) no
N(11) C(26) C(27) 109.9(4) no
N(11) C(26) C(29) 121.3(4) no
C(27) C(26) C(29) 128.8(4) no
N(12) C(28) C(27) 109.8(4) no
C(27) C(28) C(30) 128.3(4) no

loop_
_geom_bond_atom_site_label_1
_geom_bond_atom_site_label_2
_geom_bond_distance
_geom_bond_publ_flag
Co(1) O(1) 1.946(2) yes
Co(1) N(1) 1.999(3) yes
Co(1) N(3) 1.996(3) yes
Co(1) N(5) 2.001(3) yes
Co(2) O(1) 1.936(2) yes
Co(2) N(2) 1.993(3) yes
Co(2) N(8) 1.995(3) yes
Co(2) N(11) 2.017(3) yes
Co(3) O(1) 1.939(2) yes
Co(3) N(4) 2.012(3) yes
Co(3) N(10) 2.001(3) yes
Co(3) N(12) 1.994(3) yes
Co(4) O(1) 1.953(2) yes
Co(4) N(6) 1.990(3) yes
Co(4) N(7) 1.987(3) yes
Co(4) N(9) 1.989(3) yes
N(1) N(2) 1.394(4) yes
N(1) C(1) 1.343(4) no
N(2) C(3) 1.345(5) no
N(3) N(4) 1.393(4) yes
N(3) C(6) 1.352(4) no
N(4) C(8) 1.352(5) no
N(5) N(6) 1.392(4) yes
N(5) C(11) 1.349(4) no
N(6) C(13) 1.340(4) no
N(7) N(8) 1.394(4) yes
C(22) C(23) 1.380(5) no
C(26) C(27) 1.381(6) no
C(27) C(28) 1.387(6) no
N(7) C(16) 1.364(4) no
N(8) C(18) 1.344(4) no
N(9) N(10) 1.394(4) yes
N(9) C(21) 1.347(4) no
N(10) C(23) 1.349(4) no
N(11) N(12) 1.393(4) yes
N(11) C(26) 1.343(5) no
N(12) C(28) 1.343(5) no
C(1) C(2) 1.388(6) no
C(1) C(4) 1.492(6) no
C(2) C(3) 1.380(5) no
C(3) C(5) 1.484(6) no
C(6) C(7) 1.378(5) no
C(6) C(9) 1.499(6) no
C(7) C(8) 1.376(5) no
C(8) C(10) 1.487(6) no
C(11) C(12) 1.385(5) no
C(11) C(14) 1.481(6) no
C(12) C(13) 1.379(5) no
C(13) C(15) 1.491(5) no
C(16) C(17) 1.375(6) no
C(16) C(19) 1.493(6) no
C(17) C(18) 1.387(5) no
C(18) C(20) 1.491(6) no
C(21) C(22) 1.379(5) no
C(21) C(24) 1.495(5) no
C(23) C(25) 1.495(5) no
C(26) C(29) 1.487(6) no
C(28) C(30) 1.490(6) no
